data_7208186
loop_
_publ_author_name
'Tadesse, Haregewine'
'Blake, Alexander J.'
'Champness, Neil R.'
'Warren, John E.'
'Rizkallah, Pierre J.'
'Licence, Peter'

_publ_section_title
;
 Supramolecular architectures of symmetrical dicationic ionic liquid based
 systems
;
_journal_issue 15
_journal_name_full CrystEngComm
_journal_page_first 4886
_journal_paper_doi 10.1039/c2ce25106j
_journal_volume 14
_journal_year 2012
_chemical_formula_moiety 'C18 H32 N4 2+, 2(BF4 -)'
_chemical_formula_sum 'C18 H32 B2 F8 N4'
_chemical_formula_weight 478.10
_chemical_name_systematic
;
?
;
_space_group_IT_number 14
_symmetry_cell_setting monoclinic
_symmetry_space_group_name_Hall '-P 2yn'
_symmetry_space_group_name_H-M 'P 1 21/n 1'
_atom_sites_solution_hydrogens 'methyl H atoms from delta-F; others placed geometrically'
_atom_sites_solution_primary direct
_atom_sites_solution_secondary difmap
_audit_creation_method 'enCIFer eding of SHELXL97 CIF output'
_cell_angle_alpha 90.00
_cell_angle_beta 96.981(2)
_cell_angle_gamma 90.00
_cell_formula_units_Z 2
_cell_length_a 6.1057(5)
_cell_length_b 14.4418(13)
_cell_length_c 13.3895(12)
_cell_measurement_reflns_used 4597
_cell_measurement_temperature 150(2)
_cell_measurement_theta_max 29.1
_cell_measurement_theta_min 2.9
_cell_volume 1171.90(18)
_computing_cell_refinement 'Bruker SAINT version 7.23A (Bruker, 2006)'
_computing_data_collection 'Bruker APEX2 version 2.0-1 (Bruker, 2006)'
_computing_data_reduction 'Bruker SAINT'
_computing_molecular_graphics 'MERCURY (Bruno et al., 2006)'
_computing_publication_material 'enCIFer(Allen et al.,2004);PLATON(Spek,2003)'
_computing_structure_refinement 'SHELXL97 (Sheldrick, 1998)'
_computing_structure_solution 'SHELXS97 (Sheldrick, 2008)'
_diffrn_ambient_temperature 150(2)
_diffrn_measured_fraction_theta_full 0.984
_diffrn_measured_fraction_theta_max 0.931
_diffrn_measurement_device_type 'Bruker APEXII CCD area detector'
_diffrn_measurement_method omega
_diffrn_radiation_monochromator 'silicon 111'
_diffrn_radiation_source 'Daresbury SRS Station 9.8'
_diffrn_radiation_type synchrotron
_diffrn_radiation_wavelength 0.6703
_diffrn_reflns_av_R_equivalents 0.060
_diffrn_reflns_av_sigmaI/netI 0.062
_diffrn_reflns_limit_h_max 9
_diffrn_reflns_limit_h_min -9
_diffrn_reflns_limit_k_max 21
_diffrn_reflns_limit_k_min -21
_diffrn_reflns_limit_l_max 19
_diffrn_reflns_limit_l_min -20
_diffrn_reflns_number 14627
_diffrn_reflns_theta_full 27.50
_diffrn_reflns_theta_max 31.05
_diffrn_reflns_theta_min 2.89
_diffrn_standards_number 0
_exptl_absorpt_coefficient_mu 0.125
_exptl_absorpt_correction_T_max 1.000
_exptl_absorpt_correction_T_min 0.854
_exptl_absorpt_correction_type multi-scan
_exptl_absorpt_process_details '(SADABS; Sheldrick, 2004)'
_exptl_crystal_colour colourless
_exptl_crystal_density_diffrn 1.355
_exptl_crystal_description lozenge
_exptl_crystal_F_000 500
_exptl_crystal_size_max 0.45
_exptl_crystal_size_mid 0.20
_exptl_crystal_size_min 0.05
_refine_diff_density_max 0.45
_refine_diff_density_min -0.41
_refine_diff_density_rms 0.07
_refine_ls_extinction_coef 0.15(8)
_refine_ls_extinction_expression Fc^*^=kFc[1+0.001xFc^2^\l^3^/sin(2\q)]^-1/4^
_refine_ls_extinction_method SHELXL
_refine_ls_goodness_of_fit_ref 1.07
_refine_ls_hydrogen_treatment 'rigid rotor; riding model'
_refine_ls_matrix_type full
_refine_ls_number_parameters 176
_refine_ls_number_reflns 4173
_refine_ls_number_restraints 65
_refine_ls_restrained_S_all 1.14
_refine_ls_R_factor_all 0.0987
_refine_ls_R_factor_gt 0.0861
_refine_ls_shift/su_max 0.001
_refine_ls_shift/su_mean 0.000
_refine_ls_structure_factor_coef Fsqd
_refine_ls_weighting_details 'calc w=1/[\s^2^(Fo^2^)+(0.171P)^2^+0.153P] where P=(Fo^2^+2Fc^2^)/3'
_refine_ls_weighting_scheme calc
_refine_ls_wR_factor_gt 0.255
_refine_ls_wR_factor_ref 0.271
_reflns_number_gt 3228
_reflns_number_total 4328
_reflns_threshold_expression I>2\s(I)
_cod_data_source_file c2ce25106j.txt
_cod_data_source_block 3
_cod_depositor_comments
;
The following automatic conversions were performed:

'_symmetry_cell_setting' value 'Monoclinic' changed to 'monoclinic'
according to /home/saulius/struct/CIF-dictionaries/cif_core.dic
dictionary named 'cif_core.dic' version 2.4.1 from 2010-06-29.

Automatic conversion script
Id: cif_fix_values 1891 2012-01-12 08:04:46Z andrius 
;
_cod_original_cell_volume 1171.9(3)
_cod_original_sg_symbol_H-M 'P 21/n'
_cod_original_formula_sum 'C18 H32 N4 B2 F8'
_cod_database_code 7208186

loop_
_symmetry_equiv_pos_as_xyz
'x, y, z'
'-x+1/2, y+1/2, -z+1/2'
'-x, -y, -z'
'x-1/2, -y-1/2, z-1/2'

loop_
_atom_site_label
_atom_site_type_symbol
_atom_site_fract_x
_atom_site_fract_y
_atom_site_fract_z
_atom_site_U_iso_or_equiv
_atom_site_adp_type
_atom_site_occupancy
_atom_site_symmetry_multiplicity
_atom_site_calc_flag
_atom_site_refinement_flags
_atom_site_disorder_assembly
_atom_site_disorder_group
N1 N 0.3568(2) 0.06139(9) 0.84443(9) 0.0372(3) Uani 1 1 d U . .
C1M C 0.1519(3) 0.21323(15) 0.83378(15) 0.0572(5) Uani 1 1 d U . .
H1MA H 0.1209 0.2506 0.8915 0.086 Uiso 1 1 calc R . .
H1MB H 0.0218 0.1760 0.8099 0.086 Uiso 1 1 calc R . .
H1MC H 0.1876 0.2542 0.7797 0.086 Uiso 1 1 calc R . .
N2 N 0.5296(2) 0.17730(9) 0.91736(9) 0.0388(3) Uani 1 1 d U . .
C2M C 0.5832(4) 0.27098(15) 0.95405(16) 0.0637(6) Uani 1 1 d U . .
H2MA H 0.6255 0.3090 0.8989 0.095 Uiso 1 1 calc R . .
H2MB H 0.7060 0.2684 1.0084 0.095 Uiso 1 1 calc R . .
H2MC H 0.4540 0.2984 0.9795 0.095 Uiso 1 1 calc R . .
C1 C 0.3405(2) 0.15147(10) 0.86431(10) 0.0356(3) Uani 1 1 d U . .
C8 C 0.4036(3) 0.00015(10) 0.63383(11) 0.0409(4) Uani 1 1 d U . .
H8A H 0.5148 0.0452 0.6639 0.049 Uiso 1 1 calc R . .
H8B H 0.4545 -0.0626 0.6556 0.049 Uiso 1 1 calc R . .
C5 C 0.5625(3) 0.03082(11) 0.88538(12) 0.0439(4) Uani 1 1 d U . .
H5A H 0.6181 -0.0304 0.8816 0.053 Uiso 1 1 calc R . .
C9 C 0.3890(3) 0.00604(12) 0.52025(11) 0.0444(4) Uani 1 1 d U . .
H9A H 0.3264 0.0670 0.4982 0.053 Uiso 1 1 calc R . .
H9B H 0.2861 -0.0423 0.4904 0.053 Uiso 1 1 calc R . .
C3 C 0.6688(2) 0.10259(13) 0.93107(11) 0.0446(4) Uani 1 1 d U . .
H3A H 0.8135 0.1021 0.9664 0.053 Uiso 1 1 calc R . .
C7 C 0.1851(3) 0.01965(17) 0.67299(15) 0.0563(5) Uani 1 1 d U . .
H7A H 0.0703 -0.0206 0.6369 0.068 Uiso 1 1 calc R . .
H7B H 0.1428 0.0847 0.6575 0.068 Uiso 1 1 calc R . .
C6 C 0.1898(3) 0.00385(15) 0.78546(15) 0.0581(5) Uani 1 1 d U . .
H6A H 0.0427 0.0182 0.8055 0.070 Uiso 1 1 calc R . .
H6B H 0.2214 -0.0622 0.8007 0.070 Uiso 1 1 calc R . .
B1 B 0.1449(3) 0.20929(12) 0.14612(13) 0.0418(4) Uani 1 1 d DU . .
F1 F 0.1355(3) 0.15154(11) 0.06347(9) 0.0730(5) Uani 1 1 d DU A .
F2 F 0.2469(5) 0.16321(13) 0.22878(14) 0.0734(7) Uani 0.808(4) 1 d PDU A 1
F3 F -0.0743(3) 0.22635(17) 0.16134(19) 0.0882(8) Uani 0.808(4) 1 d PDU A 1
F4 F 0.2473(4) 0.29286(13) 0.1352(2) 0.0794(7) Uani 0.808(4) 1 d PDU A 1
F2' F 0.3779(9) 0.1880(6) 0.1572(8) 0.085(3) Uani 0.192(4) 1 d PDU A 2
F3' F 0.096(3) 0.1802(12) 0.2347(7) 0.127(6) Uani 0.192(4) 1 d PDU A 2
F4' F 0.130(2) 0.2867(6) 0.0878(9) 0.094(3) Uani 0.192(4) 1 d PDU A 2

loop_
_atom_site_aniso_label
_atom_site_aniso_U_11
_atom_site_aniso_U_22
_atom_site_aniso_U_33
_atom_site_aniso_U_23
_atom_site_aniso_U_13
_atom_site_aniso_U_12
N1 0.0398(6) 0.0418(6) 0.0313(5) 0.0000(4) 0.0092(4) -0.0051(4)
C1M 0.0508(9) 0.0704(12) 0.0527(10) 0.0217(9) 0.0157(8) 0.0238(8)
N2 0.0421(6) 0.0461(6) 0.0292(5) -0.0036(4) 0.0091(4) -0.0051(5)
C2M 0.0869(15) 0.0563(10) 0.0518(10) -0.0210(8) 0.0251(10) -0.0240(10)
C1 0.0354(6) 0.0433(7) 0.0292(6) 0.0042(5) 0.0088(5) 0.0020(5)
C8 0.0490(8) 0.0401(7) 0.0317(6) -0.0024(5) -0.0024(6) -0.0038(5)
C5 0.0481(8) 0.0467(8) 0.0391(7) 0.0082(6) 0.0141(6) 0.0113(6)
C9 0.0512(8) 0.0485(8) 0.0311(6) -0.0043(5) -0.0050(6) 0.0026(6)
C3 0.0349(6) 0.0683(10) 0.0306(6) 0.0047(6) 0.0049(5) 0.0044(6)
C7 0.0441(8) 0.0780(12) 0.0451(9) -0.0157(8) -0.0013(6) -0.0153(8)
C6 0.0567(10) 0.0711(12) 0.0489(9) -0.0130(8) 0.0164(8) -0.0306(9)
B1 0.0391(7) 0.0482(9) 0.0376(8) 0.0007(6) 0.0025(6) -0.0019(6)
F1 0.0781(9) 0.0983(11) 0.0398(6) -0.0146(6) -0.0043(6) 0.0260(7)
F2 0.1060(17) 0.0655(10) 0.0415(9) 0.0053(7) -0.0198(10) -0.0005(10)
F3 0.0501(9) 0.1140(17) 0.1069(17) -0.0276(13) 0.0352(10) 0.0038(9)
F4 0.0742(13) 0.0582(10) 0.1040(18) 0.0215(10) 0.0032(12) -0.0159(8)
F2' 0.047(3) 0.085(5) 0.115(7) -0.033(5) -0.023(4) 0.001(3)
F3' 0.165(14) 0.168(12) 0.056(5) -0.008(6) 0.047(8) -0.050(12)
F4' 0.116(9) 0.057(4) 0.108(8) 0.018(4) 0.011(7) 0.005(5)

loop_
_atom_type_symbol
_atom_type_description
_atom_type_scat_dispersion_real
_atom_type_scat_dispersion_imag
_atom_type_scat_source
C C 0.0033 0.0016 'International Tables Vol C Tables 4.2.6.8 and 6.1.1.4'
H H 0.0000 0.0000 'International Tables Vol C Tables 4.2.6.8 and 6.1.1.4'
B B 0.0013 0.0007 'International Tables Vol C Tables 4.2.6.8 and 6.1.1.4'
N N 0.0061 0.0033 'International Tables Vol C Tables 4.2.6.8 and 6.1.1.4'
F F 0.0171 0.0103 'International Tables Vol C Tables 4.2.6.8 and 6.1.1.4'

loop_
_geom_angle_atom_site_label_1
_geom_angle_atom_site_label_2
_geom_angle_atom_site_label_3
_geom_angle
_geom_angle_site_symmetry_1
_geom_angle_site_symmetry_3
C1 N1 C5 108.59(13) . .
C1 N1 C6 126.54(15) . .
C5 N1 C6 124.83(15) . .
C1 C1M H1MA 109.5 . .
C1 C1M H1MB 109.5 . .
H1MA C1M H1MB 109.5 . .
C1 C1M H1MC 109.5 . .
H1MA C1M H1MC 109.5 . .
H1MB C1M H1MC 109.5 . .
C1 N2 C3 109.49(13) . .
C1 N2 C2M 125.58(17) . .
C3 N2 C2M 124.93(16) . .
N2 C2M H2MA 109.5 . .
N2 C2M H2MB 109.5 . .
H2MA C2M H2MB 109.5 . .
N2 C2M H2MC 109.5 . .
H2MA C2M H2MC 109.5 . .
H2MB C2M H2MC 109.5 . .
N2 C1 N1 107.38(13) . .
N2 C1 C1M 125.10(16) . .
N1 C1 C1M 127.52(15) . .
C9 C8 C7 112.91(14) . .
C9 C8 H8A 109.0 . .
C7 C8 H8A 109.0 . .
C9 C8 H8B 109.0 . .
C7 C8 H8B 109.0 . .
H8A C8 H8B 107.8 . .
C3 C5 N1 107.63(14) . .
C3 C5 H5A 126.2 . .
N1 C5 H5A 126.2 . .
C8 C9 C9 113.74(16) . 3_656
C8 C9 H9A 108.8 . .
C9 C9 H9A 108.8 3_656 .
C8 C9 H9B 108.8 . .
C9 C9 H9B 108.8 3_656 .
H9A C9 H9B 107.7 . .
C5 C3 N2 106.91(14) . .
C5 C3 H3A 126.5 . .
N2 C3 H3A 126.5 . .
C8 C7 C6 113.78(17) . .
C8 C7 H7A 108.8 . .
C6 C7 H7A 108.8 . .
C8 C7 H7B 108.8 . .
C6 C7 H7B 108.8 . .
H7A C7 H7B 107.7 . .
N1 C6 C7 112.06(14) . .
N1 C6 H6A 109.2 . .
C7 C6 H6A 109.2 . .
N1 C6 H6B 109.2 . .
C7 C6 H6B 109.2 . .
H6A C6 H6B 107.9 . .
F1 B1 F2 108.87(16) . .
F1 B1 F3 106.01(15) . .
F1 B1 F4 114.81(19) . .
F2 B1 F3 108.4(2) . .
F2 B1 F4 110.1(2) . .
F3 B1 F4 108.42(19) . .
F1 B1 F2' 84.2(4) . .
F1 B1 F3' 122.2(7) . .
F1 B1 F4' 92.5(5) . .
F2' B1 F3' 99.5(10) . .
F2' B1 F4' 103.2(7) . .
F3' B1 F4' 140.2(10) . .

loop_
_geom_bond_atom_site_label_1
_geom_bond_atom_site_label_2
_geom_bond_distance
_geom_bond_site_symmetry_2
N1 C1 1.3340(19) .
N1 C5 1.381(2) .
N1 C6 1.469(2) .
C1M C1 1.475(2) .
C1M H1MA 0.9800 .
C1M H1MB 0.9800 .
C1M H1MC 0.9800 .
N2 C1 1.3329(19) .
N2 C3 1.372(2) .
N2 C2M 1.463(2) .
C2M H2MA 0.9800 .
C2M H2MB 0.9800 .
C2M H2MC 0.9800 .
C8 C9 1.515(2) .
C8 C7 1.518(2) .
C8 H8A 0.9900 .
C8 H8B 0.9900 .
C5 C3 1.332(3) .
C5 H5A 0.9500 .
C9 C9 1.530(3) 3_656
C9 H9A 0.9900 .
C9 H9B 0.9900 .
C3 H3A 0.9500 .
C7 C6 1.520(3) .
C7 H7A 0.9900 .
C7 H7B 0.9900 .
C6 H6A 0.9900 .
C6 H6B 0.9900 .
B1 F1 1.381(2) .
B1 F2 1.374(2) .
B1 F3 1.400(2) .
B1 F4 1.375(2) .
B1 F2' 1.446(5) .
B1 F3' 1.325(6) .
B1 F4' 1.361(6) .
